data_4337075
loop_
_publ_author_name
'Gao, Junkuo'
'Ye, Kaiqi'
'Yang, Ling'
'Xiong, Wei-Wei'
'Ye, Ling'
'Wang, Yue'
'Zhang, Qichun'

_publ_section_title
;
 Growing Crystalline Zinc-1,3,5-benzenetricarboxylate Metal-Organic
 Frameworks in Different Surfactants.
;
_journal_issue 2
_journal_name_full 'Inorganic chemistry'
_journal_page_first 691
_journal_page_last 693
_journal_paper_doi 10.1021/ic402692p
_journal_volume 53
_journal_year 2014
_chemical_formula_sum 'C54 H18 N0 O41 Zn9'
_chemical_formula_weight 1911.01
_chemical_name_systematic
; 
 ? 
;
_space_group_IT_number 197
_symmetry_cell_setting cubic
_symmetry_space_group_name_Hall 'I 2 2 3'
_symmetry_space_group_name_H-M 'I 2 3'
_atom_sites_solution_hydrogens geom
_atom_sites_solution_primary direct
_atom_sites_solution_secondary difmap
_audit_creation_method SHELXL-97
_cell_angle_alpha 90.00
_cell_angle_beta 90.00
_cell_angle_gamma 90.00
_cell_formula_units_Z 4
_cell_length_a 23.550(8)
_cell_length_b 23.550(8)
_cell_length_c 23.550(8)
_cell_measurement_temperature 293(2)
_cell_volume 13061(8)
_computing_cell_refinement 'Bruker SAINT'
_computing_data_collection 'Bruker APEX2'
_computing_data_reduction 'Bruker SAINT'
_computing_molecular_graphics 'Bruker SHELXTL'
_computing_publication_material 'Bruker SHELXTL'
_computing_structure_refinement 'SHELXL-97 (Sheldrick, 2008)'
_computing_structure_solution 'SHELXS-97 (Sheldrick, 2008)'
_diffrn_ambient_temperature 293(2)
_diffrn_measured_fraction_theta_full 0.991
_diffrn_measured_fraction_theta_max 0.991
_diffrn_measurement_device_type 'Bruker APEX-II CCD'
_diffrn_measurement_method '\f and \w scans'
_diffrn_radiation_monochromator graphite
_diffrn_radiation_source 'fine-focus sealed tube'
_diffrn_radiation_type MoK\a
_diffrn_radiation_wavelength 0.71073
_diffrn_reflns_av_R_equivalents 0.1328
_diffrn_reflns_av_sigmaI/netI 0.0643
_diffrn_reflns_limit_h_max 30
_diffrn_reflns_limit_h_min -24
_diffrn_reflns_limit_k_max 30
_diffrn_reflns_limit_k_min -30
_diffrn_reflns_limit_l_max 30
_diffrn_reflns_limit_l_min -30
_diffrn_reflns_number 44769
_diffrn_reflns_theta_full 27.49
_diffrn_reflns_theta_max 27.49
_diffrn_reflns_theta_min 3.00
_exptl_absorpt_coefficient_mu 1.675
_exptl_crystal_colour colorless
_exptl_crystal_density_diffrn 0.972
_exptl_crystal_density_method 'not measured'
_exptl_crystal_description block
_exptl_crystal_F_000 3760
_exptl_crystal_size_max 0.15
_exptl_crystal_size_mid 0.14
_exptl_crystal_size_min 0.09
_refine_diff_density_max 2.204
_refine_diff_density_min -0.677
_refine_diff_density_rms 0.161
_refine_ls_abs_structure_details 'Flack H D (1983), Acta Cryst. A39, 876-881'
_refine_ls_abs_structure_Flack 0.41(4)
_refine_ls_extinction_method none
_refine_ls_goodness_of_fit_ref 1.115
_refine_ls_hydrogen_treatment mixed
_refine_ls_matrix_type full
_refine_ls_number_parameters 158
_refine_ls_number_reflns 4983
_refine_ls_number_restraints 0
_refine_ls_restrained_S_all 1.115
_refine_ls_R_factor_all 0.1043
_refine_ls_R_factor_gt 0.0844
_refine_ls_shift/su_max 0.000
_refine_ls_shift/su_mean 0.000
_refine_ls_structure_factor_coef Fsqd
_refine_ls_weighting_details 'calc w=1/[\s^2^(Fo^2^)+(0.1555P)^2^+18.3220P] where P=(Fo^2^+2Fc^2^)/3'
_refine_ls_weighting_scheme calc
_refine_ls_wR_factor_gt 0.2301
_refine_ls_wR_factor_ref 0.2494
_reflns_number_gt 3981
_reflns_number_total 4983
_reflns_threshold_expression >2sigma(I)
_cod_data_source_file ic402692p_si_004.cif
_cod_data_source_block z1
_cod_depositor_comments
;
The following automatic conversions were performed:

'_symmetry_cell_setting' value 'Cubic' changed to 'cubic' according
to
/usr/data/users/saulius/automatic-downloads/current/ACS/lib/dictionaries/cif_core.dic
dictionary named 'cif_core.dic' version 2.4.2 from 2011-04-26.

Automatic conversion script
Id: cif_fix_values 2281 2013-09-26 08:29:07Z andrius 
;
_cod_original_sg_symbol_H-M I23
_cod_database_code 4337075

loop_
_symmetry_equiv_pos_as_xyz
'x, y, z'
'-x, -y, z'
'x, -y, -z'
'-x, y, -z'
'z, x, y'
'-z, -x, y'
'z, -x, -y'
'-z, x, -y'
'y, z, x'
'y, -z, -x'
'-y, z, -x'
'-y, -z, x'
'x+1/2, y+1/2, z+1/2'
'-x+1/2, -y+1/2, z+1/2'
'x+1/2, -y+1/2, -z+1/2'
'-x+1/2, y+1/2, -z+1/2'
'z+1/2, x+1/2, y+1/2'
'-z+1/2, -x+1/2, y+1/2'
'z+1/2, -x+1/2, -y+1/2'
'-z+1/2, x+1/2, -y+1/2'
'y+1/2, z+1/2, x+1/2'
'y+1/2, -z+1/2, -x+1/2'
'-y+1/2, z+1/2, -x+1/2'
'-y+1/2, -z+1/2, x+1/2'

loop_
_atom_site_label
_atom_site_type_symbol
_atom_site_fract_x
_atom_site_fract_y
_atom_site_fract_z
_atom_site_U_iso_or_equiv
_atom_site_adp_type
_atom_site_occupancy
_atom_site_symmetry_multiplicity
_atom_site_calc_flag
_atom_site_refinement_flags
Zn1 Zn 0.0000 0.56337(4) 0.5000 0.0407(3) Uani 1 2 d S
Zn5 Zn 0.20492(4) 0.26111(4) 0.31839(4) 0.0563(3) Uani 1 1 d .
O1 O 0.0536(3) 0.5436(3) 0.4327(2) 0.0648(15) Uani 1 1 d .
O2 O 0.0650(3) 0.4508(3) 0.4476(3) 0.0672(16) Uani 1 1 d .
O19 O 0.1537(4) 0.6360(3) 0.2766(4) 0.087(3) Uani 1 1 d .
O20 O 0.2016(3) 0.3433(3) 0.3343(3) 0.0733(18) Uani 1 1 d .
O21 O 0.2370(3) 0.3820(3) 0.2544(3) 0.0687(16) Uani 1 1 d .
O52 O 0.0000 0.6459(6) 0.5000 0.260(18) Uani 1 2 d S
C5 C 0.2091(3) 0.3848(4) 0.3010(3) 0.0526(17) Uani 1 1 d .
C16 C 0.0757(3) 0.4974(5) 0.4222(3) 0.0587(19) Uani 1 1 d .
C36 C 0.1447(3) 0.4429(4) 0.3615(3) 0.0535(18) Uani 1 1 d .
H36A H 0.1369 0.4105 0.3826 0.064 Uiso 1 1 calc R
C40 C 0.1837(3) 0.4407(3) 0.3154(4) 0.0529(17) Uani 1 1 d .
C46 C 0.1189(4) 0.4931(4) 0.3743(3) 0.0557(18) Uani 1 1 d .
C49 C 0.1950(4) 0.4877(4) 0.2848(4) 0.069(2) Uani 1 1 d .
H49A H 0.2208 0.4857 0.2549 0.083 Uiso 1 1 calc R
C55 C 0.1298(4) 0.5426(4) 0.3411(4) 0.065(2) Uani 1 1 d .
H55A H 0.1110 0.5764 0.3489 0.077 Uiso 1 1 calc R
C63 C 0.1682(5) 0.5400(4) 0.2976(5) 0.077(3) Uani 1 1 d .
C97 C 0.1801(5) 0.5922(4) 0.2618(5) 0.087(4) Uani 1 1 d .
O51 O 0.2185(5) 0.5893(4) 0.2239(5) 0.143(5) Uani 1 1 d .
O18 O 0.23071(11) 0.23071(11) 0.23071(11) 0.0082(9) Uiso 1 3 d S

loop_
_atom_site_aniso_label
_atom_site_aniso_U_11
_atom_site_aniso_U_22
_atom_site_aniso_U_33
_atom_site_aniso_U_23
_atom_site_aniso_U_13
_atom_site_aniso_U_12
Zn1 0.0508(6) 0.0336(5) 0.0377(5) 0.000 -0.0014(5) 0.000
Zn5 0.0435(5) 0.0595(6) 0.0659(6) 0.0156(5) 0.0057(4) 0.0034(4)
O1 0.072(4) 0.077(4) 0.046(3) -0.011(3) 0.015(3) 0.006(3)
O2 0.063(4) 0.077(4) 0.062(4) 0.008(3) 0.017(3) 0.006(3)
O19 0.107(6) 0.042(3) 0.113(6) 0.004(3) 0.054(5) 0.002(3)
O20 0.090(5) 0.075(4) 0.055(3) 0.010(3) 0.020(3) 0.014(4)
O21 0.079(4) 0.059(3) 0.068(4) 0.001(3) 0.031(3) -0.005(3)
O52 0.63(5) 0.052(6) 0.100(10) 0.000 -0.15(2) 0.000
C5 0.047(4) 0.059(4) 0.052(4) -0.010(4) 0.004(3) -0.007(3)
C16 0.058(4) 0.076(5) 0.042(4) 0.001(4) 0.005(3) 0.008(4)
C36 0.055(4) 0.061(5) 0.044(4) 0.001(3) 0.009(3) 0.000(4)
C40 0.049(4) 0.050(4) 0.059(4) -0.002(3) 0.011(3) 0.002(3)
C46 0.063(4) 0.052(4) 0.052(4) 0.005(4) 0.018(3) 0.006(4)
C49 0.079(6) 0.055(5) 0.073(6) -0.005(4) 0.033(5) -0.003(4)
C55 0.073(6) 0.054(4) 0.066(5) -0.007(4) 0.022(4) -0.006(4)
C63 0.085(6) 0.046(4) 0.101(7) 0.008(5) 0.047(6) -0.002(4)
C97 0.106(8) 0.050(5) 0.106(8) 0.006(5) 0.055(7) -0.009(5)
O51 0.176(10) 0.080(5) 0.173(10) 0.007(6) 0.133(9) 0.002(6)

loop_
_atom_type_symbol
_atom_type_description
_atom_type_scat_dispersion_real
_atom_type_scat_dispersion_imag
_atom_type_scat_source
C C 0.0033 0.0016 'International Tables Vol C Tables 4.2.6.8 and 6.1.1.4'
H H 0.0000 0.0000 'International Tables Vol C Tables 4.2.6.8 and 6.1.1.4'
N N 0.0061 0.0033 'International Tables Vol C Tables 4.2.6.8 and 6.1.1.4'
O O 0.0106 0.0060 'International Tables Vol C Tables 4.2.6.8 and 6.1.1.4'
Zn Zn 0.2839 1.4301 'International Tables Vol C Tables 4.2.6.8 and 6.1.1.4'

loop_
_geom_angle_atom_site_label_1
_geom_angle_atom_site_label_2
_geom_angle_atom_site_label_3
_geom_angle
_geom_angle_site_symmetry_1
_geom_angle_site_symmetry_3
O52 Zn1 O2 99.7(2) . 2_565
O52 Zn1 O2 99.7(2) . 3_566
O2 Zn1 O2 160.7(4) 2_565 3_566
O52 Zn1 O1 102.92(19) . 4_556
O2 Zn1 O1 88.2(3) 2_565 4_556
O2 Zn1 O1 87.5(3) 3_566 4_556
O52 Zn1 O1 102.91(19) . .
O2 Zn1 O1 87.5(3) 2_565 .
O2 Zn1 O1 88.2(3) 3_566 .
O1 Zn1 O1 154.2(4) 4_556 .
O52 Zn1 Zn1 180.000(1) . 2_565
O2 Zn1 Zn1 80.3(2) 2_565 2_565
O2 Zn1 Zn1 80.3(2) 3_566 2_565
O1 Zn1 Zn1 77.08(19) 4_556 2_565
O1 Zn1 Zn1 77.09(19) . 2_565
O19 Zn5 O20 110.3(3) 22_455 .
O19 Zn5 O21 95.9(3) 22_455 5
O20 Zn5 O21 99.2(3) . 5
O19 Zn5 O18 112.6(3) 22_455 .
O20 Zn5 O18 119.55(19) . .
O21 Zn5 O18 116.15(18) 5 .
C16 O1 Zn1 127.3(6) . .
C16 O2 Zn1 125.9(6) . 2_565
C97 O19 Zn5 112.8(6) . 20
C5 O20 Zn5 129.4(6) . .
C5 O21 Zn5 133.5(6) . 9
O20 C5 O21 124.3(8) . .
O20 C5 C40 119.2(7) . .
O21 C5 C40 116.5(8) . .
O1 C16 O2 125.8(7) . .
O1 C16 C46 119.3(9) . .
O2 C16 C46 114.9(9) . .
C46 C36 C40 119.3(8) . .
C46 C36 H36A 120.3 . .
C40 C36 H36A 120.3 . .
C49 C40 C36 120.5(8) . .
C49 C40 C5 121.7(7) . .
C36 C40 C5 117.8(7) . .
C36 C46 C55 120.4(7) . .
C36 C46 C16 121.4(8) . .
C55 C46 C16 118.2(8) . .
C40 C49 C63 120.7(8) . .
C40 C49 H49A 119.7 . .
C63 C49 H49A 119.7 . .
C63 C55 C46 119.6(8) . .
C63 C55 H55A 120.2 . .
C46 C55 H55A 120.2 . .
C55 C63 C49 119.6(8) . .
C55 C63 C97 120.1(9) . .
C49 C63 C97 120.3(8) . .
O19 C97 O51 126.3(9) . .
O19 C97 C63 114.9(9) . .
O51 C97 C63 118.5(10) . .
Zn5 O18 Zn5 92.34(13) . 9
Zn5 O18 Zn5 92.35(13) . 5
Zn5 O18 Zn5 92.35(13) 9 5

loop_
_geom_bond_atom_site_label_1
_geom_bond_atom_site_label_2
_geom_bond_distance
_geom_bond_site_symmetry_2
Zn1 O52 1.944(13) .
Zn1 O2 1.995(6) 2_565
Zn1 O2 1.995(6) 3_566
Zn1 O1 2.079(6) 4_556
Zn1 O1 2.079(6) .
Zn1 Zn1 2.985(2) 2_565
Zn5 O19 1.964(6) 22_455
Zn5 O20 1.973(7) .
Zn5 O21 1.981(6) 5
Zn5 O18 2.268(3) .
O1 C16 1.232(13) .
O2 C16 1.272(13) .
O2 Zn1 1.995(6) 2_565
O19 C97 1.253(12) .
O19 Zn5 1.964(6) 20
O20 C5 1.265(11) .
O21 C5 1.282(10) .
O21 Zn5 1.981(6) 9
C5 C40 1.486(11) .
C16 C46 1.523(10) .
C36 C46 1.361(12) .
C36 C40 1.422(11) .
C36 H36A 0.9300 .
C40 C49 1.347(12) .
C46 C55 1.428(13) .
C49 C63 1.417(13) .
C49 H49A 0.9300 .
C55 C63 1.367(13) .
C55 H55A 0.9300 .
C63 C97 1.517(13) .
C97 O51 1.273(13) .
O18 Zn5 2.268(3) 9
O18 Zn5 2.268(3) 5

loop_
_geom_torsion_atom_site_label_1
_geom_torsion_atom_site_label_2
_geom_torsion_atom_site_label_3
_geom_torsion_atom_site_label_4
_geom_torsion
_geom_torsion_site_symmetry_1
_geom_torsion_site_symmetry_4
O52 Zn1 O1 C16 165.0(7) . .
O2 Zn1 O1 C16 -95.6(8) 2_565 .
O2 Zn1 O1 C16 65.5(8) 3_566 .
O1 Zn1 O1 C16 -15.0(7) 4_556 .
Zn1 Zn1 O1 C16 -15.0(7) 2_565 .
O19 Zn5 O20 C5 -128.5(8) 22_455 .
O21 Zn5 O20 C5 131.6(8) 5 .
O18 Zn5 O20 C5 4.4(9) . .
Zn5 O20 C5 O21 -22.6(13) . .
Zn5 O20 C5 C40 156.7(6) . .
Zn5 O21 C5 O20 18.5(14) 9 .
Zn5 O21 C5 C40 -160.8(6) 9 .
Zn1 O1 C16 O2 8.0(13) . .
Zn1 O1 C16 C46 -173.4(6) . .
Zn1 O2 C16 O1 12.6(13) 2_565 .
Zn1 O2 C16 C46 -166.1(6) 2_565 .
C46 C36 C40 C49 -0.1(14) . .
C46 C36 C40 C5 -177.3(8) . .
O20 C5 C40 C49 173.0(9) . .
O21 C5 C40 C49 -7.6(13) . .
O20 C5 C40 C36 -9.7(12) . .
O21 C5 C40 C36 169.6(8) . .
C40 C36 C46 C55 1.6(13) . .
C40 C36 C46 C16 178.4(8) . .
O1 C16 C46 C36 179.6(9) . .
O2 C16 C46 C36 -1.7(12) . .
O1 C16 C46 C55 -3.5(13) . .
O2 C16 C46 C55 175.2(8) . .
C36 C40 C49 C63 -0.4(16) . .
C5 C40 C49 C63 176.8(10) . .
C36 C46 C55 C63 -2.7(15) . .
C16 C46 C55 C63 -179.6(10) . .
C46 C55 C63 C49 2.3(17) . .
C46 C55 C63 C97 179.9(11) . .
C40 C49 C63 C55 -0.8(18) . .
C40 C49 C63 C97 -178.4(11) . .
Zn5 O19 C97 O51 -5(2) 20 .
Zn5 O19 C97 C63 168.8(9) 20 .
C55 C63 C97 O19 1.7(19) . .
C49 C63 C97 O19 179.3(12) . .
C55 C63 C97 O51 175.8(13) . .
C49 C63 C97 O51 -7(2) . .
O19 Zn5 O18 Zn5 144.0(2) 22_455 9
O20 Zn5 O18 Zn5 12.1(3) . 9
O21 Zn5 O18 Zn5 -106.8(2) 5 9
O19 Zn5 O18 Zn5 -123.6(2) 22_455 5
O20 Zn5 O18 Zn5 104.6(3) . 5
O21 Zn5 O18 Zn5 -14.4(3) 5 5
